data_4309399
loop_
_publ_author_name
'Konrad T. Szacilowski'
'Puhui Xie'
'Aramice Y. S. Malkhasian'
'Mary Jane Heeg'
'Manawadevi Y. Udugala-Ganehenege'
'Lowell E. Wenger'
'John F. Endicott'

_publ_contact_author_address
;    Department of Chemistry
     Wayne State University
     Detroit, Michigan 48202
;
_publ_contact_author_name '    Prof. John Endicott'
_publ_section_title
;
Solid-State Structures and Magnetic Properties of Halide-Bridged,
Face-to-Face Bis-Nickel(II)-Macrocyclic Ligand Complexes: Ligand-Mediated
Interchanges of Electronic Configuration
;
_journal_name_full 'Inorganic Chemistry'
_journal_page_first 6019
_journal_page_last 6033
_journal_paper_doi 10.1021/ic050147x
_journal_volume 44
_journal_year 2005
_chemical_formula_sum 'C32 H64 Br2 Cl2 N8 Ni2 O9'
_chemical_formula_weight 1053.05
_chemical_name_systematic
; 
 ? 
;
_space_group_IT_number 36
_symmetry_cell_setting orthorhombic
_symmetry_space_group_name_Hall 'C 2c -2'
_symmetry_space_group_name_H-M 'C m c 21'
_atom_sites_solution_hydrogens geom
_atom_sites_solution_primary direct
_atom_sites_solution_secondary difmap
_audit_creation_method SHELXL-97
_cell_angle_alpha 90.00
_cell_angle_beta 90.00
_cell_angle_gamma 90.00
_cell_formula_units_Z 8
_cell_length_a 23.3664(6)
_cell_length_b 18.7097(6)
_cell_length_c 20.0991(6)
_cell_measurement_reflns_used 8582
_cell_measurement_temperature 100(2)
_cell_measurement_theta_max 30.5
_cell_measurement_theta_min 2.4
_cell_volume 8786.9(4)
_computing_cell_refinement 'Bruker APEX2'
_computing_data_collection 'Bruker APEX2'
_computing_data_reduction 'Bruker APEX2'
_computing_molecular_graphics SHELXTL-Plus
_computing_publication_material SHELXL-97
_computing_structure_refinement 'SHELXL-97 (Sheldrick, 1997)'
_computing_structure_solution 'SHELXS-97 (Sheldrick, 1997)'
_diffrn_ambient_temperature 100(2)
_diffrn_measured_fraction_theta_full 0.999
_diffrn_measured_fraction_theta_max 0.919
_diffrn_measurement_device_type 'Bruker APEX2 kappa'
_diffrn_measurement_method 'Bruker APEX2'
_diffrn_radiation_monochromator graphite
_diffrn_radiation_source 'fine-focus sealed tube'
_diffrn_radiation_type MoK\a
_diffrn_radiation_wavelength 0.71073
_diffrn_reflns_av_R_equivalents 0.0514
_diffrn_reflns_av_sigmaI/netI 0.0453
_diffrn_reflns_limit_h_max 32
_diffrn_reflns_limit_h_min 0
_diffrn_reflns_limit_k_max 28
_diffrn_reflns_limit_k_min 0
_diffrn_reflns_limit_l_max 27
_diffrn_reflns_limit_l_min -30
_diffrn_reflns_number 124092
_diffrn_reflns_theta_full 28.30
_diffrn_reflns_theta_max 32.78
_diffrn_reflns_theta_min 1.72
_exptl_absorpt_coefficient_mu 2.855
_exptl_absorpt_correction_T_max 0.7257
_exptl_absorpt_correction_T_min 0.4814
_exptl_absorpt_correction_type multi-scan
_exptl_crystal_colour brown
_exptl_crystal_density_diffrn 1.592
_exptl_crystal_density_method 'not measured'
_exptl_crystal_description plate
_exptl_crystal_F_000 4352
_exptl_crystal_size_max 0.30
_exptl_crystal_size_mid 0.25
_exptl_crystal_size_min 0.12
_refine_diff_density_max 1.192
_refine_diff_density_min -1.012
_refine_diff_density_rms 0.082
_refine_ls_abs_structure_details 'Flack H D (1983), Acta Cryst. A39, 876-881'
_refine_ls_abs_structure_Flack 0.131(5)
_refine_ls_extinction_method none
_refine_ls_goodness_of_fit_ref 1.127
_refine_ls_hydrogen_treatment mixed
_refine_ls_matrix_type full
_refine_ls_number_parameters 431
_refine_ls_number_reflns 14642
_refine_ls_number_restraints 1
_refine_ls_restrained_S_all 1.126
_refine_ls_R_factor_all 0.0448
_refine_ls_R_factor_gt 0.0339
_refine_ls_shift/su_max 0.001
_refine_ls_shift/su_mean 0.000
_refine_ls_structure_factor_coef Fsqd
_refine_ls_weighting_details 'calc w=1/[\s^2^(Fo^2^)+(0.0506P)^2^+0.0000P] where P=(Fo^2^+2Fc^2^)/3'
_refine_ls_weighting_scheme calc
_refine_ls_wR_factor_gt 0.0911
_refine_ls_wR_factor_ref 0.0932
_reflns_number_gt 11851
_reflns_number_total 14642
_reflns_threshold_expression >2sigma(I)
_cod_data_source_file ic050147xsi20050128_044126_1.cif
_cod_data_source_block bril2
_cod_depositor_comments
;
The following automatic conversions were performed:
'_exptl_absorpt_correction_type' value 'Multi-scan' changed to
'multi-scan' according to
'/home/saulius/struct/CIF-dictionaries/cif_core.dic' dictionary named
'cif_core.dic' version 2.4.1 from 2010-06-29.

Automatic conversion script
Id: cif_fix_enum 1527 2010-12-29 10:47:43Z saulius 
;
_cod_database_code 4309399

loop_
_symmetry_equiv_pos_as_xyz
'x, y, z'
'-x, -y, z+1/2'
'x, -y, z+1/2'
'-x, y, z'
'x+1/2, y+1/2, z'
'-x+1/2, -y+1/2, z+1/2'
'x+1/2, -y+1/2, z+1/2'
'-x+1/2, y+1/2, z'

loop_
_atom_site_label
_atom_site_type_symbol
_atom_site_fract_x
_atom_site_fract_y
_atom_site_fract_z
_atom_site_U_iso_or_equiv
_atom_site_adp_type
_atom_site_occupancy
_atom_site_symmetry_multiplicity
_atom_site_calc_flag
_atom_site_refinement_flags
_atom_site_disorder_assembly
_atom_site_disorder_group
Br1 Br 0.0000 0.113663(18) 0.123467(16) 0.01364(7) Uani 1 2 d S . .
Br2 Br 0.227598(11) 0.123319(14) 0.096556(14) 0.02069(6) Uani 1 1 d . . .
Br3 Br 0.5000 0.07884(2) 0.09445(3) 0.02825(9) Uani 1 2 d S . .
Ni1 Ni 0.116650(14) 0.115606(17) 0.112475(16) 0.01419(7) Uani 1 1 d . . .
N1 N 0.12292(9) 0.02555(12) 0.17195(10) 0.0149(4) Uani 1 1 d . . .
H1N1 H 0.1617 0.0179 0.1798 0.018 Uiso 1 1 calc R . .
N2 N 0.12424(10) 0.18947(12) 0.18930(11) 0.0159(5) Uani 1 1 d . . .
H1N2 H 0.1632 0.1980 0.1941 0.019 Uiso 1 1 calc R . .
N3 N 0.10141(10) 0.20274(13) 0.05279(11) 0.0192(5) Uani 1 1 d . . .
H1N3 H 0.0619 0.2060 0.0486 0.023 Uiso 1 1 calc R . .
N4 N 0.10504(10) 0.04419(13) 0.03502(11) 0.0188(5) Uani 1 1 d . . .
H1N4 H 0.0657 0.0392 0.0298 0.023 Uiso 1 1 calc R . .
C1 C 0.09483(11) 0.03291(13) 0.23842(12) 0.0148(5) Uani 1 1 d . . .
H1 H 0.0543 0.0475 0.2303 0.018 Uiso 1 1 calc R . .
C2 C 0.09325(13) -0.03739(15) 0.27867(14) 0.0246(6) Uani 1 1 d . . .
H2A H 0.0726 -0.0739 0.2533 0.030 Uiso 1 1 calc R . .
H2B H 0.0737 -0.0292 0.3211 0.030 Uiso 1 1 calc R . .
H2C H 0.1324 -0.0537 0.2871 0.030 Uiso 1 1 calc R . .
C3 C 0.12401(10) 0.09457(15) 0.27820(13) 0.0154(5) Uani 1 1 d . . .
H3 H 0.1110 0.0887 0.3253 0.019 Uiso 1 1 calc R . .
C4 C 0.10317(12) 0.16915(14) 0.25639(13) 0.0168(5) Uani 1 1 d . . .
H4 H 0.0605 0.1668 0.2536 0.020 Uiso 1 1 calc R . .
C5 C 0.11796(12) 0.22655(16) 0.30878(13) 0.0219(6) Uani 1 1 d . . .
H5A H 0.1592 0.2358 0.3080 0.026 Uiso 1 1 calc R . .
H5B H 0.1068 0.2095 0.3530 0.026 Uiso 1 1 calc R . .
H5C H 0.0972 0.2707 0.2985 0.026 Uiso 1 1 calc R . .
C6 C 0.09931(13) 0.25693(14) 0.16297(13) 0.0210(6) Uani 1 1 d . . .
H6A H 0.1120 0.2980 0.1904 0.025 Uiso 1 1 calc R . .
H6B H 0.0570 0.2546 0.1644 0.025 Uiso 1 1 calc R . .
C7 C 0.11951(11) 0.26635(13) 0.09147(14) 0.0222(5) Uani 1 1 d . . .
H7A H 0.1025 0.3101 0.0721 0.027 Uiso 1 1 calc R . .
H7B H 0.1617 0.2711 0.0902 0.027 Uiso 1 1 calc R . .
C8 C 0.12441(14) 0.20038(17) -0.01578(14) 0.0263(7) Uani 1 1 d . . .
H8A H 0.1667 0.1996 -0.0139 0.032 Uiso 1 1 calc R . .
H8B H 0.1127 0.2443 -0.0397 0.032 Uiso 1 1 calc R . .
C9 C 0.10375(14) 0.13570(17) -0.05418(14) 0.0254(6) Uani 1 1 d . . .
H9A H 0.1139 0.1422 -0.1016 0.030 Uiso 1 1 calc R . .
H9B H 0.0615 0.1338 -0.0512 0.030 Uiso 1 1 calc R . .
C10 C 0.12772(13) 0.06447(17) -0.03082(14) 0.0257(6) Uani 1 1 d . . .
H10A H 0.1178 0.0269 -0.0636 0.031 Uiso 1 1 calc R . .
H10B H 0.1700 0.0676 -0.0284 0.031 Uiso 1 1 calc R . .
C11 C 0.12603(12) -0.02497(15) 0.06039(13) 0.0194(6) Uani 1 1 d . . .
H11A H 0.1684 -0.0253 0.0612 0.023 Uiso 1 1 calc R . .
H11B H 0.1128 -0.0643 0.0313 0.023 Uiso 1 1 calc R . .
C12 C 0.10245(12) -0.03496(14) 0.13082(13) 0.0181(5) Uani 1 1 d . . .
H12A H 0.0601 -0.0357 0.1299 0.022 Uiso 1 1 calc R . .
H12B H 0.1161 -0.0808 0.1497 0.022 Uiso 1 1 calc R . .
C13 C 0.18930(11) 0.08421(15) 0.27939(13) 0.0198(5) Uani 1 1 d . . .
H13A H 0.1972 0.0323 0.2765 0.024 Uiso 1 1 calc R . .
H13B H 0.2052 0.1065 0.2388 0.024 Uiso 1 1 calc R . .
C14 C 0.22187(12) 0.11346(14) 0.33864(14) 0.0186(5) Uani 1 1 d . . .
C15 C 0.19987(12) 0.10407(15) 0.40216(14) 0.0210(6) Uani 1 1 d . . .
H15 H 0.1638 0.0812 0.4071 0.025 Uiso 1 1 calc R . .
C16 C 0.22900(12) 0.12719(14) 0.45965(15) 0.0194(5) Uani 1 1 d . . .
H16 H 0.2127 0.1215 0.5026 0.023 Uiso 1 1 calc R . .
C17 C 0.28265(13) 0.15877(16) 0.45141(14) 0.0221(6) Uani 1 1 d . . .
H17 H 0.3035 0.1744 0.4893 0.026 Uiso 1 1 calc R . .
C18 C 0.30524(13) 0.16739(17) 0.38948(14) 0.0274(6) Uani 1 1 d . . .
H18 H 0.3415 0.1899 0.3851 0.033 Uiso 1 1 calc R . .
C19 C 0.27684(12) 0.14411(16) 0.33173(13) 0.0201(5) Uani 1 1 d . . .
C20 C 0.30605(12) 0.15909(17) 0.26538(14) 0.0240(6) Uani 1 1 d . . .
H20A H 0.3057 0.2114 0.2578 0.029 Uiso 1 1 calc R . .
H20B H 0.2829 0.1369 0.2297 0.029 Uiso 1 1 calc R . .
Ni2 Ni 0.366904(15) 0.117303(16) 0.093373(19) 0.01976(8) Uani 1 1 d . . .
N5 N 0.35150(11) 0.04770(13) 0.16364(11) 0.0204(5) Uani 1 1 d . . .
H1N5 H 0.3119 0.0473 0.1688 0.024 Uiso 1 1 calc R . .
N6 N 0.37903(11) 0.19870(14) 0.15307(13) 0.0258(6) Uani 1 1 d . . .
H1N6 H 0.3431 0.2177 0.1620 0.031 Uiso 1 1 calc R . .
N7 N 0.37937(13) 0.18370(16) 0.02017(15) 0.0355(7) Uani 1 1 d . . .
H7 H 0.4157 0.1742 0.0034 0.043 Uiso 1 1 calc R . .
N8 N 0.35960(11) 0.03862(14) 0.03043(13) 0.0258(6) Uani 1 1 d . . .
H1N8 H 0.3968 0.0289 0.0166 0.031 Uiso 1 1 calc R . .
C21 C 0.37529(13) 0.05506(17) 0.23228(15) 0.0257(6) Uani 1 1 d . . .
H21 H 0.4172 0.0447 0.2298 0.031 Uiso 1 1 calc R . .
C22 C 0.34889(14) 0.00127(19) 0.28055(16) 0.0342(7) Uani 1 1 d . . .
H22A H 0.3073 0.0079 0.2818 0.041 Uiso 1 1 calc R . .
H22B H 0.3648 0.0088 0.3251 0.041 Uiso 1 1 calc R . .
H22C H 0.3577 -0.0474 0.2657 0.041 Uiso 1 1 calc R . .
C23 C 0.36842(13) 0.13240(17) 0.25839(16) 0.0255(6) Uani 1 1 d . . .
H23 H 0.3845 0.1321 0.3045 0.031 Uiso 1 1 calc R . .
C24 C 0.40606(12) 0.18383(17) 0.21880(17) 0.0287(7) Uani 1 1 d . . .
H24 H 0.4435 0.1596 0.2104 0.034 Uiso 1 1 calc R . .
C25 C 0.41802(15) 0.2525(2) 0.2587(2) 0.0503(11) Uani 1 1 d . . .
H25A H 0.4486 0.2797 0.2370 0.060 Uiso 1 1 calc R . .
H25B H 0.4298 0.2399 0.3040 0.060 Uiso 1 1 calc R . .
H25C H 0.3832 0.2817 0.2605 0.060 Uiso 1 1 calc R . .
C26 C 0.41022(13) 0.25329(16) 0.1126(2) 0.0399(9) Uani 1 1 d . . .
H26A H 0.4092 0.3004 0.1350 0.048 Uiso 1 1 calc R . .
H26B H 0.4507 0.2390 0.1066 0.048 Uiso 1 1 calc R . .
C27 C 0.38123(16) 0.25717(17) 0.0481(2) 0.0411(9) Uani 1 1 d . . .
H27A H 0.4024 0.2894 0.0178 0.049 Uiso 1 1 calc R . .
H27B H 0.3419 0.2760 0.0538 0.049 Uiso 1 1 calc R . .
C28 C 0.3389(2) 0.1791(2) -0.03685(18) 0.0501(10) Uani 1 1 d . . .
H28A H 0.3465 0.2192 -0.0678 0.060 Uiso 1 1 calc R . .
H28B H 0.2993 0.1842 -0.0202 0.060 Uiso 1 1 calc R . .
C29 C 0.3444(2) 0.1103(2) -0.07354(19) 0.0613(13) Uani 1 1 d . . .
H29A H 0.3847 0.1038 -0.0874 0.074 Uiso 1 1 calc R . .
H29B H 0.3206 0.1124 -0.1142 0.074 Uiso 1 1 calc R . .
C30 C 0.32596(18) 0.0461(2) -0.03191(16) 0.0434(9) Uani 1 1 d . . .
H30A H 0.2849 0.0511 -0.0205 0.052 Uiso 1 1 calc R . .
H30B H 0.3304 0.0021 -0.0588 0.052 Uiso 1 1 calc R . .
C31 C 0.34070(14) -0.02692(15) 0.06640(14) 0.0268(6) Uani 1 1 d . . .
H31A H 0.3540 -0.0702 0.0427 0.032 Uiso 1 1 calc R . .
H31B H 0.2984 -0.0284 0.0692 0.032 Uiso 1 1 calc R . .
C32 C 0.36654(13) -0.02378(15) 0.13525(15) 0.0248(6) Uani 1 1 d . . .
H32A H 0.3508 -0.0624 0.1635 0.030 Uiso 1 1 calc R . .
H32B H 0.4086 -0.0294 0.1328 0.030 Uiso 1 1 calc R . .
Cl1 Cl 0.0000 0.09325(6) 0.45862(6) 0.0320(2) Uani 1 2 d S . .
O1 O 0.0000 0.1070(3) 0.5310(2) 0.0663(14) Uani 1 2 d S . .
O2 O 0.05106(13) 0.12356(17) 0.43264(14) 0.0527(8) Uani 1 1 d . . .
O3 O 0.0000 0.0196(2) 0.4500(3) 0.0730(14) Uani 1 2 d S . .

loop_
_atom_site_aniso_label
_atom_site_aniso_U_11
_atom_site_aniso_U_22
_atom_site_aniso_U_33
_atom_site_aniso_U_23
_atom_site_aniso_U_13
_atom_site_aniso_U_12
Br1 0.01018(15) 0.01633(16) 0.01442(17) 0.00168(13) 0.000 0.000
Br2 0.01434(12) 0.02886(13) 0.01886(12) -0.00254(12) 0.00301(12) -0.00353(9)
Br3 0.01544(16) 0.02640(19) 0.0429(2) -0.0044(2) 0.000 0.000
Ni1 0.01430(15) 0.01636(15) 0.01191(14) -0.00104(12) 0.00148(11) -0.00314(11)
N1 0.0141(10) 0.0155(11) 0.0150(10) 0.0002(8) -0.0034(8) 0.0000(8)
N2 0.0127(11) 0.0209(12) 0.0140(11) -0.0009(9) 0.0016(8) -0.0026(9)
N3 0.0196(11) 0.0214(12) 0.0166(11) 0.0008(9) 0.0021(9) -0.0077(9)
N4 0.0189(12) 0.0227(12) 0.0149(11) -0.0030(9) -0.0006(9) -0.0007(10)
C1 0.0110(12) 0.0172(12) 0.0161(12) -0.0002(9) -0.0029(9) -0.0012(10)
C2 0.0277(15) 0.0221(14) 0.0239(14) 0.0046(11) -0.0031(12) -0.0043(12)
C3 0.0118(12) 0.0204(13) 0.0141(12) -0.0022(10) -0.0007(9) -0.0033(10)
C4 0.0163(12) 0.0196(13) 0.0144(12) -0.0018(10) 0.0015(10) -0.0023(11)
C5 0.0261(15) 0.0218(14) 0.0179(13) -0.0060(10) 0.0017(11) -0.0051(11)
C6 0.0253(15) 0.0165(13) 0.0212(13) -0.0020(10) 0.0028(11) -0.0035(11)
C7 0.0283(13) 0.0170(11) 0.0211(13) -0.0004(12) 0.0029(13) -0.0085(10)
C8 0.0309(17) 0.0303(17) 0.0178(14) 0.0048(12) 0.0026(12) -0.0141(13)
C9 0.0284(16) 0.0324(16) 0.0153(13) 0.0022(12) 0.0016(12) -0.0094(13)
C10 0.0261(16) 0.0337(16) 0.0174(14) -0.0045(12) 0.0029(11) -0.0042(13)
C11 0.0171(13) 0.0165(13) 0.0246(14) -0.0067(10) -0.0029(11) 0.0009(10)
C12 0.0179(12) 0.0143(12) 0.0221(13) -0.0020(10) -0.0031(10) 0.0013(10)
C13 0.0147(12) 0.0277(15) 0.0170(12) -0.0037(11) -0.0033(10) -0.0038(11)
C14 0.0136(12) 0.0236(13) 0.0186(13) -0.0037(10) -0.0015(10) 0.0009(11)
C15 0.0148(13) 0.0241(14) 0.0241(14) 0.0002(11) -0.0023(10) -0.0008(11)
C16 0.0168(14) 0.0156(12) 0.0258(14) 0.0014(10) 0.0027(11) 0.0012(10)
C17 0.0225(14) 0.0247(14) 0.0190(13) -0.0037(11) -0.0037(11) -0.0066(12)
C18 0.0226(15) 0.0361(17) 0.0237(14) -0.0075(12) -0.0027(12) -0.0108(13)
C19 0.0165(13) 0.0256(14) 0.0183(13) -0.0056(11) 0.0002(10) -0.0045(11)
C20 0.0158(14) 0.0366(17) 0.0197(13) -0.0081(12) 0.0013(11) -0.0063(12)
Ni2 0.02079(16) 0.01481(15) 0.02369(18) -0.00163(16) 0.00927(16) -0.00265(12)
N5 0.0198(12) 0.0204(12) 0.0210(11) -0.0030(9) 0.0034(10) -0.0045(10)
N6 0.0169(12) 0.0192(13) 0.0414(15) -0.0078(11) 0.0115(11) -0.0022(9)
N7 0.0373(17) 0.0263(15) 0.0431(17) 0.0110(13) 0.0162(13) 0.0018(12)
N8 0.0220(13) 0.0282(14) 0.0271(13) -0.0036(10) 0.0095(10) -0.0018(11)
C21 0.0215(15) 0.0317(16) 0.0241(15) -0.0022(12) -0.0023(12) -0.0040(12)
C22 0.0356(18) 0.0387(18) 0.0282(16) 0.0041(14) 0.0030(14) 0.0000(15)
C23 0.0165(14) 0.0332(16) 0.0267(15) -0.0095(13) 0.0013(11) -0.0048(12)
C24 0.0106(13) 0.0284(16) 0.0471(19) -0.0180(14) 0.0074(12) -0.0051(12)
C25 0.0197(16) 0.046(2) 0.086(3) -0.042(2) 0.0047(18) -0.0042(15)
C26 0.0265(15) 0.0166(13) 0.077(3) -0.0060(15) 0.0249(18) -0.0031(11)
C27 0.043(2) 0.0148(15) 0.066(3) 0.0098(15) 0.0259(18) 0.0083(13)
C28 0.063(3) 0.052(2) 0.035(2) 0.0252(17) 0.0122(19) -0.006(2)
C29 0.086(4) 0.076(3) 0.0227(18) 0.0044(19) 0.022(2) -0.029(3)
C30 0.060(3) 0.048(2) 0.0222(16) -0.0039(14) 0.0068(16) -0.0122(19)
C31 0.0320(17) 0.0188(13) 0.0295(15) -0.0085(11) 0.0006(12) -0.0034(13)
C32 0.0275(15) 0.0151(13) 0.0319(15) 0.0013(11) -0.0047(12) 0.0000(12)
Cl1 0.0188(5) 0.0354(6) 0.0418(6) 0.0128(5) 0.000 0.000
O1 0.035(2) 0.131(4) 0.034(2) 0.027(2) 0.000 0.000
O2 0.0525(18) 0.076(2) 0.0299(14) 0.0001(12) 0.0111(12) -0.0361(15)
O3 0.052(3) 0.031(2) 0.136(4) 0.019(2) 0.000 0.000

loop_
_atom_type_symbol
_atom_type_description
_atom_type_scat_dispersion_real
_atom_type_scat_dispersion_imag
_atom_type_scat_source
C C 0.0033 0.0016 'International Tables Vol C Tables 4.2.6.8 and 6.1.1.4'
H H 0.0000 0.0000 'International Tables Vol C Tables 4.2.6.8 and 6.1.1.4'
N N 0.0061 0.0033 'International Tables Vol C Tables 4.2.6.8 and 6.1.1.4'
O O 0.0106 0.0060 'International Tables Vol C Tables 4.2.6.8 and 6.1.1.4'
Cl Cl 0.1484 0.1585 'International Tables Vol C Tables 4.2.6.8 and 6.1.1.4'
Ni Ni 0.3393 1.1124 'International Tables Vol C Tables 4.2.6.8 and 6.1.1.4'
Br Br -0.2901 2.4595 'International Tables Vol C Tables 4.2.6.8 and 6.1.1.4'

loop_
_geom_angle_atom_site_label_1
_geom_angle_atom_site_label_2
_geom_angle_atom_site_label_3
_geom_angle
_geom_angle_site_symmetry_1
_geom_angle_site_symmetry_3
_geom_angle_publ_flag
Ni1 Br1 Ni1 170.608(18) . 4 ?
N3 Ni1 N4 92.89(9) . . ?
N3 Ni1 N1 173.99(9) . . ?
N4 Ni1 N1 85.31(9) . . ?
N3 Ni1 N2 85.48(9) . . ?
N4 Ni1 N2 177.11(10) . . ?
N1 Ni1 N2 96.08(9) . . ?
N3 Ni1 Br2 93.24(7) . . ?
N4 Ni1 Br2 94.22(7) . . ?
N1 Ni1 Br2 92.60(6) . . ?
N2 Ni1 Br2 88.26(6) . . ?
N3 Ni1 Br1 83.40(7) . . ?
N4 Ni1 Br1 85.50(7) . . ?
N1 Ni1 Br1 90.75(6) . . ?
N2 Ni1 Br1 91.94(6) . . ?
Br2 Ni1 Br1 176.605(17) . . ?
C12 N1 C1 115.3(2) . . ?
C12 N1 Ni1 106.07(15) . . ?
C1 N1 Ni1 114.19(16) . . ?
C4 N2 C6 114.2(2) . . ?
C4 N2 Ni1 118.42(17) . . ?
C6 N2 Ni1 105.44(16) . . ?
C8 N3 C7 114.1(2) . . ?
C8 N3 Ni1 117.19(19) . . ?
C7 N3 Ni1 106.33(16) . . ?
C11 N4 C10 114.6(2) . . ?
C11 N4 Ni1 105.24(16) . . ?
C10 N4 Ni1 117.50(18) . . ?
N1 C1 C2 113.6(2) . . ?
N1 C1 C3 109.5(2) . . ?
C2 C1 C3 111.8(2) . . ?
C13 C3 C4 115.6(2) . . ?
C13 C3 C1 110.4(2) . . ?
C4 C3 C1 112.7(2) . . ?
N2 C4 C3 112.7(2) . . ?
N2 C4 C5 111.5(2) . . ?
C3 C4 C5 111.4(2) . . ?
N2 C6 C7 108.2(2) . . ?
N3 C7 C6 108.3(2) . . ?
N3 C8 C9 112.5(2) . . ?
C8 C9 C10 115.2(3) . . ?
N4 C10 C9 111.7(2) . . ?
N4 C11 C12 107.9(2) . . ?
N1 C12 C11 107.9(2) . . ?
C14 C13 C3 117.7(2) . . ?
C15 C14 C19 118.6(2) . . ?
C15 C14 C13 119.4(2) . . ?
C19 C14 C13 121.7(2) . . ?
C14 C15 C16 122.5(3) . . ?
C17 C16 C15 117.8(3) . . ?
C18 C17 C16 120.4(3) . . ?
C17 C18 C19 122.3(3) . . ?
C18 C19 C14 118.3(2) . . ?
C18 C19 C20 117.0(2) . . ?
C14 C19 C20 124.6(2) . . ?
C19 C20 C23 116.2(3) . . ?
N7 Ni2 N8 90.26(13) . . ?
N7 Ni2 N5 176.82(12) . . ?
N8 Ni2 N5 87.12(9) . . ?
N7 Ni2 N6 86.86(12) . . ?
N8 Ni2 N6 175.92(11) . . ?
N5 Ni2 N6 95.85(11) . . ?
C21 N5 C32 110.3(2) . . ?
C21 N5 Ni2 122.51(19) . . ?
C32 N5 Ni2 106.06(17) . . ?
C24 N6 C26 113.8(3) . . ?
C24 N6 Ni2 117.32(19) . . ?
C26 N6 Ni2 105.55(19) . . ?
C27 N7 C28 111.3(3) . . ?
C27 N7 Ni2 108.0(2) . . ?
C28 N7 Ni2 116.8(2) . . ?
C30 N8 C31 109.3(2) . . ?
C30 N8 Ni2 121.5(2) . . ?
C31 N8 Ni2 109.43(17) . . ?
N5 C21 C22 112.1(2) . . ?
N5 C21 C23 111.1(3) . . ?
C22 C21 C23 111.0(3) . . ?
C24 C23 C20 112.7(3) . . ?
C24 C23 C21 110.7(2) . . ?
C20 C23 C21 115.5(2) . . ?
N6 C24 C23 109.6(2) . . ?
N6 C24 C25 112.5(3) . . ?
C23 C24 C25 111.0(3) . . ?
C27 C26 N6 106.9(3) . . ?
C26 C27 N7 107.6(3) . . ?
N7 C28 C29 112.1(4) . . ?
C28 C29 C30 112.7(3) . . ?
N8 C30 C29 112.8(3) . . ?
N8 C31 C32 107.1(2) . . ?
N5 C32 C31 106.9(2) . . ?
O3 Cl1 O2 110.49(18) . . ?
O3 Cl1 O2 110.49(18) . 4 ?
O2 Cl1 O2 114.3(3) . 4 ?
O3 Cl1 O1 107.2(3) . . ?
O2 Cl1 O1 107.02(17) . . ?
O2 Cl1 O1 107.02(17) 4 . ?

loop_
_geom_bond_atom_site_label_1
_geom_bond_atom_site_label_2
_geom_bond_distance
_geom_bond_site_symmetry_2
_geom_bond_publ_flag
Br1 Ni1 2.7349(3) . ?
Br1 Ni1 2.7349(3) 4 ?
Br2 Ni1 2.6161(4) . ?
Ni1 N3 2.055(2) . ?
Ni1 N4 2.069(2) . ?
Ni1 N1 2.071(2) . ?
Ni1 N2 2.080(2) . ?
N1 C12 1.481(3) . ?
N1 C1 1.495(3) . ?
N2 C4 1.485(3) . ?
N2 C6 1.488(4) . ?
N3 C8 1.480(4) . ?
N3 C7 1.483(3) . ?
N4 C11 1.475(4) . ?
N4 C10 1.475(4) . ?
C1 C2 1.545(4) . ?
C1 C3 1.560(4) . ?
C3 C13 1.538(4) . ?
C3 C4 1.542(4) . ?
C4 C5 1.543(4) . ?
C6 C7 1.523(4) . ?
C8 C9 1.514(4) . ?
C9 C10 1.520(5) . ?
C11 C12 1.530(4) . ?
C13 C14 1.516(4) . ?
C14 C15 1.387(4) . ?
C14 C19 1.413(4) . ?
C15 C16 1.409(4) . ?
C16 C17 1.396(4) . ?
C17 C18 1.362(4) . ?
C18 C19 1.406(4) . ?
C19 C20 1.524(4) . ?
C20 C23 1.547(4) . ?
Ni2 N7 1.947(3) . ?
Ni2 N8 1.948(3) . ?
Ni2 N5 1.954(2) . ?
Ni2 N6 1.959(3) . ?
N5 C21 1.494(4) . ?
N5 C32 1.496(4) . ?
N6 C24 1.491(4) . ?
N6 C26 1.495(4) . ?
N7 C27 1.486(4) . ?
N7 C28 1.488(5) . ?
N8 C30 1.486(4) . ?
N8 C31 1.491(4) . ?
C21 C22 1.528(4) . ?
C21 C23 1.548(4) . ?
C23 C24 1.527(4) . ?
C24 C25 1.540(4) . ?
C26 C27 1.464(5) . ?
C28 C29 1.490(6) . ?
C29 C30 1.525(5) . ?
C31 C32 1.511(4) . ?
Cl1 O3 1.390(4) . ?
Cl1 O2 1.420(3) . ?
Cl1 O2 1.420(3) 4 ?
Cl1 O1 1.478(4) . ?

loop_
_geom_torsion_atom_site_label_1
_geom_torsion_atom_site_label_2
_geom_torsion_atom_site_label_3
_geom_torsion_atom_site_label_4
_geom_torsion
_geom_torsion_site_symmetry_1
_geom_torsion_site_symmetry_2
_geom_torsion_site_symmetry_3
_geom_torsion_site_symmetry_4
_geom_torsion_publ_flag
Ni1 Br1 Ni1 N3 43.83(14) 4 . . . ?
Ni1 Br1 Ni1 N4 -49.60(14) 4 . . . ?
Ni1 Br1 Ni1 N1 -134.84(13) 4 . . . ?
Ni1 Br1 Ni1 N2 129.05(13) 4 . . . ?
Ni1 Br1 Ni1 Br2 35.7(4) 4 . . . ?
N3 Ni1 N1 C12 59.7(9) . . . . ?
N4 Ni1 N1 C12 -13.02(17) . . . . ?
N2 Ni1 N1 C12 164.43(16) . . . . ?
Br2 Ni1 N1 C12 -107.04(16) . . . . ?
Br1 Ni1 N1 C12 72.40(16) . . . . ?
N3 Ni1 N1 C1 -68.4(9) . . . . ?
N4 Ni1 N1 C1 -141.13(17) . . . . ?
N2 Ni1 N1 C1 36.32(18) . . . . ?
Br2 Ni1 N1 C1 124.85(16) . . . . ?
Br1 Ni1 N1 C1 -55.71(16) . . . . ?
N3 Ni1 N2 C4 144.4(2) . . . . ?
N4 Ni1 N2 C4 88.9(19) . . . . ?
N1 Ni1 N2 C4 -29.7(2) . . . . ?
Br2 Ni1 N2 C4 -122.17(19) . . . . ?
Br1 Ni1 N2 C4 61.22(19) . . . . ?
N3 Ni1 N2 C6 15.11(17) . . . . ?
N4 Ni1 N2 C6 -40(2) . . . . ?
N1 Ni1 N2 C6 -159.06(16) . . . . ?
Br2 Ni1 N2 C6 108.50(16) . . . . ?
Br1 Ni1 N2 C6 -68.11(16) . . . . ?
N4 Ni1 N3 C8 -38.5(2) . . . . ?
N1 Ni1 N3 C8 -110.8(9) . . . . ?
N2 Ni1 N3 C8 143.89(19) . . . . ?
Br2 Ni1 N3 C8 55.89(19) . . . . ?
Br1 Ni1 N3 C8 -123.6(2) . . . . ?
N4 Ni1 N3 C7 -167.49(17) . . . . ?
N1 Ni1 N3 C7 120.2(9) . . . . ?
N2 Ni1 N3 C7 14.90(17) . . . . ?
Br2 Ni1 N3 C7 -73.09(16) . . . . ?
Br1 Ni1 N3 C7 107.38(16) . . . . ?
N3 Ni1 N4 C11 167.91(17) . . . . ?
N1 Ni1 N4 C11 -17.83(17) . . . . ?
N2 Ni1 N4 C11 -136.7(18) . . . . ?
Br2 Ni1 N4 C11 74.44(16) . . . . ?
Br1 Ni1 N4 C11 -108.95(16) . . . . ?
N3 Ni1 N4 C10 39.0(2) . . . . ?
N1 Ni1 N4 C10 -146.8(2) . . . . ?
N2 Ni1 N4 C10 94.4(19) . . . . ?
Br2 Ni1 N4 C10 -54.5(2) . . . . ?
Br1 Ni1 N4 C10 122.1(2) . . . . ?
C12 N1 C1 C2 49.6(3) . . . . ?
Ni1 N1 C1 C2 172.81(17) . . . . ?
C12 N1 C1 C3 175.4(2) . . . . ?
Ni1 N1 C1 C3 -61.4(2) . . . . ?
N1 C1 C3 C13 -51.5(3) . . . . ?
C2 C1 C3 C13 75.3(3) . . . . ?
N1 C1 C3 C4 79.3(3) . . . . ?
C2 C1 C3 C4 -153.9(2) . . . . ?
C6 N2 C4 C3 172.8(2) . . . . ?
Ni1 N2 C4 C3 47.7(3) . . . . ?
C6 N2 C4 C5 -61.0(3) . . . . ?
Ni1 N2 C4 C5 173.84(17) . . . . ?
C13 C3 C4 N2 57.4(3) . . . . ?
C1 C3 C4 N2 -70.8(3) . . . . ?
C13 C3 C4 C5 -68.9(3) . . . . ?
C1 C3 C4 C5 162.9(2) . . . . ?
C4 N2 C6 C7 -173.7(2) . . . . ?
Ni1 N2 C6 C7 -42.0(2) . . . . ?
C8 N3 C7 C6 -172.8(2) . . . . ?
Ni1 N3 C7 C6 -42.0(2) . . . . ?
N2 C6 C7 N3 57.8(3) . . . . ?
C7 N3 C8 C9 -178.5(3) . . . . ?
Ni1 N3 C8 C9 56.3(3) . . . . ?
N3 C8 C9 C10 -69.7(4) . . . . ?
C11 N4 C10 C9 179.3(2) . . . . ?
Ni1 N4 C10 C9 -56.4(3) . . . . ?
C8 C9 C10 N4 69.5(3) . . . . ?
C10 N4 C11 C12 175.5(2) . . . . ?
Ni1 N4 C11 C12 44.9(2) . . . . ?
C1 N1 C12 C11 168.2(2) . . . . ?
Ni1 N1 C12 C11 40.8(2) . . . . ?
N4 C11 C12 N1 -59.1(3) . . . . ?
C4 C3 C13 C14 79.5(3) . . . . ?
C1 C3 C13 C14 -151.2(2) . . . . ?
C3 C13 C14 C15 42.8(4) . . . . ?
C3 C13 C14 C19 -143.4(3) . . . . ?
C19 C14 C15 C16 3.3(4) . . . . ?
C13 C14 C15 C16 177.3(3) . . . . ?
C14 C15 C16 C17 -1.8(4) . . . . ?
C15 C16 C17 C18 0.8(4) . . . . ?
C16 C17 C18 C19 -1.3(5) . . . . ?
C17 C18 C19 C14 2.7(5) . . . . ?
C17 C18 C19 C20 178.2(3) . . . . ?
C15 C14 C19 C18 -3.6(4) . . . . ?
C13 C14 C19 C18 -177.5(3) . . . . ?
C15 C14 C19 C20 -178.7(3) . . . . ?
C13 C14 C19 C20 7.4(5) . . . . ?
C18 C19 C20 C23 54.0(4) . . . . ?
C14 C19 C20 C23 -130.9(3) . . . . ?
N7 Ni2 N5 C21 -176(22) . . . . ?
N8 Ni2 N5 C21 149.9(2) . . . . ?
N6 Ni2 N5 C21 -27.2(2) . . . . ?
N7 Ni2 N5 C32 57(2) . . . . ?
N8 Ni2 N5 C32 22.19(18) . . . . ?
N6 Ni2 N5 C32 -154.99(19) . . . . ?
N7 Ni2 N6 C24 -147.8(2) . . . . ?
N8 Ni2 N6 C24 -102.6(16) . . . . ?
N5 Ni2 N6 C24 33.9(2) . . . . ?
N7 Ni2 N6 C26 -19.8(2) . . . . ?
N8 Ni2 N6 C26 25.4(17) . . . . ?
N5 Ni2 N6 C26 161.8(2) . . . . ?
N8 Ni2 N7 C27 173.9(2) . . . . ?
N5 Ni2 N7 C27 140(2) . . . . ?
N6 Ni2 N7 C27 -9.0(2) . . . . ?
N8 Ni2 N7 C28 47.7(3) . . . . ?
N5 Ni2 N7 C28 13(2) . . . . ?
N6 Ni2 N7 C28 -135.2(3) . . . . ?
N7 Ni2 N8 C30 -43.3(2) . . . . ?
N5 Ni2 N8 C30 134.9(3) . . . . ?
N6 Ni2 N8 C30 -88.4(17) . . . . ?
N7 Ni2 N8 C31 -172.1(2) . . . . ?
N5 Ni2 N8 C31 6.1(2) . . . . ?
N6 Ni2 N8 C31 142.8(16) . . . . ?
C32 N5 C21 C22 -63.9(3) . . . . ?
Ni2 N5 C21 C22 170.2(2) . . . . ?
C32 N5 C21 C23 171.2(2) . . . . ?
Ni2 N5 C21 C23 45.4(3) . . . . ?
C19 C20 C23 C24 -142.8(3) . . . . ?
C19 C20 C23 C21 88.7(3) . . . . ?
N5 C21 C23 C24 -67.4(3) . . . . ?
C22 C21 C23 C24 167.2(3) . . . . ?
N5 C21 C23 C20 62.2(3) . . . . ?
C22 C21 C23 C20 -63.2(3) . . . . ?
C26 N6 C24 C23 175.3(2) . . . . ?
Ni2 N6 C24 C23 -60.8(3) . . . . ?
C26 N6 C24 C25 51.2(3) . . . . ?
Ni2 N6 C24 C25 175.1(2) . . . . ?
C20 C23 C24 N6 -54.2(3) . . . . ?
C21 C23 C24 N6 76.9(3) . . . . ?
C20 C23 C24 C25 70.7(3) . . . . ?
C21 C23 C24 C25 -158.2(3) . . . . ?
C24 N6 C26 C27 175.4(2) . . . . ?
Ni2 N6 C26 C27 45.3(3) . . . . ?
N6 C26 C27 N7 -54.6(3) . . . . ?
C28 N7 C27 C26 166.4(3) . . . . ?
Ni2 N7 C27 C26 37.0(3) . . . . ?
C27 N7 C28 C29 169.3(3) . . . . ?
Ni2 N7 C28 C29 -66.1(4) . . . . ?
N7 C28 C29 C30 66.3(5) . . . . ?
C31 N8 C30 C29 -177.5(3) . . . . ?
Ni2 N8 C30 C29 53.7(4) . . . . ?
C28 C29 C30 N8 -58.9(5) . . . . ?
C30 N8 C31 C32 -168.2(3) . . . . ?
Ni2 N8 C31 C32 -32.9(3) . . . . ?
C21 N5 C32 C31 179.7(2) . . . . ?
Ni2 N5 C32 C31 -45.7(3) . . . . ?
N8 C31 C32 N5 51.7(3) . . . . ?
